data_4508078
loop_
_publ_author_name
'Vrdoljak, Vi\<snja'
'Prugove\<cki, Biserka'
'Matkovi\'c-\<Calogovi\'c, Dubravka'
'Hrenar, Tomica'
'Dreos, Renata'
'Siega, Patrizia'

_publ_section_title
;
 Three Polymorphic Forms of a Monomeric Mo(VI) Complex: Building Blocks
 for Two Metal--Organic Supramolecular Isomers. Intermolecular
 Interactions and Ligand Substituent Effects
;
_journal_issue 8
_journal_name_full 'Crystal Growth &amp; Design'
_journal_page_first 3773
_journal_paper_doi 10.1021/cg400782c
_journal_volume 13
_journal_year 2013
_chemical_formula_sum 'C16 H17 Mo N3 O6 S'
_chemical_formula_weight 475.34
_chemical_name_systematic
;
dimethyl sulfoxide(2-oxo-4-methoxybenzaldehyde isonicotinylhydrazonato-O,O',N)-
cis-dioxomolybdenum(VI)
;
_space_group_IT_number 2
_symmetry_cell_setting triclinic
_symmetry_space_group_name_Hall '-P 1'
_symmetry_space_group_name_H-M 'P -1'
_atom_sites_solution_hydrogens geom
_atom_sites_solution_primary direct
_atom_sites_solution_secondary difmap
_audit_creation_method SHELXL-97
_cell_angle_alpha 110.363(5)
_cell_angle_beta 102.375(4)
_cell_angle_gamma 98.315(4)
_cell_formula_units_Z 2
_cell_length_a 7.4961(4)
_cell_length_b 11.6335(6)
_cell_length_c 11.9380(6)
_cell_measurement_reflns_used 8510
_cell_measurement_temperature 150(2)
_cell_measurement_theta_max 29.4933
_cell_measurement_theta_min 4.1208
_cell_volume 925.62(9)
_computing_cell_refinement 'CrysAlis RED (Oxford Diffraction,2008)'
_computing_data_collection 'CrysAlis CCD (Oxford Diffraction,2008)'
_computing_data_reduction 'CrysAlis RED (Oxford Diffraction,2008)'
_computing_molecular_graphics 'PLATON98 (Spek, 2008)'
_computing_publication_material 'SHELXL97 (Sheldrick, 2008)'
_computing_structure_refinement 'SHELXL-97 (Sheldrick, 1997)'
_computing_structure_solution 'SHELXS-97 (Sheldrick, 1990)'
_diffrn_ambient_temperature 150(2)
_diffrn_measured_fraction_theta_full 0.996
_diffrn_measured_fraction_theta_max 0.996
_diffrn_measurement_device_type 'Goniometer KM4/Xcalibur, detector: Sapphire3'
_diffrn_measurement_method '\w and \p scans'
_diffrn_radiation_monochromator graphite
_diffrn_radiation_source 'Enhance (Mo) X-ray Source'
_diffrn_radiation_type MoK\a
_diffrn_radiation_wavelength 0.71073
_diffrn_reflns_av_R_equivalents 0.0250
_diffrn_reflns_av_sigmaI/netI 0.0247
_diffrn_reflns_limit_h_max 9
_diffrn_reflns_limit_h_min -9
_diffrn_reflns_limit_k_max 14
_diffrn_reflns_limit_k_min -14
_diffrn_reflns_limit_l_max 15
_diffrn_reflns_limit_l_min -15
_diffrn_reflns_number 12876
_diffrn_reflns_theta_full 27.00
_diffrn_reflns_theta_max 27.00
_diffrn_reflns_theta_min 4.13
_exptl_absorpt_coefficient_mu 0.860
_exptl_absorpt_correction_T_max 1.00000
_exptl_absorpt_correction_T_min 0.90049
_exptl_absorpt_correction_type multi-scan
_exptl_crystal_colour orange
_exptl_crystal_density_diffrn 1.705
_exptl_crystal_density_method 'not measured'
_exptl_crystal_description plate
_exptl_crystal_F_000 480
_exptl_crystal_size_max 0.52
_exptl_crystal_size_mid 0.34
_exptl_crystal_size_min 0.28
_refine_diff_density_max 0.306
_refine_diff_density_min -0.409
_refine_diff_density_rms 0.051
_refine_ls_extinction_method none
_refine_ls_goodness_of_fit_ref 1.058
_refine_ls_hydrogen_treatment constr
_refine_ls_matrix_type full
_refine_ls_number_parameters 244
_refine_ls_number_reflns 4033
_refine_ls_number_restraints 0
_refine_ls_restrained_S_all 1.058
_refine_ls_R_factor_all 0.0287
_refine_ls_R_factor_gt 0.0243
_refine_ls_shift/su_max 0.001
_refine_ls_shift/su_mean 0.000
_refine_ls_structure_factor_coef Fsqd
_refine_ls_weighting_details 'calc w=1/[\s^2^(Fo^2^)+(0.0257P)^2^+0.3177P] where P=(Fo^2^+2Fc^2^)/3'
_refine_ls_weighting_scheme calc
_refine_ls_wR_factor_gt 0.0569
_refine_ls_wR_factor_ref 0.0585
_reflns_number_gt 3677
_reflns_number_total 4033
_reflns_threshold_expression >2sigma(I)
_cod_data_source_file cg400782c_si_008.cif
_cod_data_source_block shelxl
_cod_original_cell_volume 925.61(8)
_cod_original_sg_symbol_H-M P-1
_cod_database_code 4508078

loop_
_symmetry_equiv_pos_as_xyz
'x, y, z'
'-x, -y, -z'

loop_
_atom_site_label
_atom_site_type_symbol
_atom_site_fract_x
_atom_site_fract_y
_atom_site_fract_z
_atom_site_U_iso_or_equiv
_atom_site_adp_type
_atom_site_occupancy
_atom_site_symmetry_multiplicity
_atom_site_calc_flag
_atom_site_refinement_flags
C6 C 0.3192(4) 1.3450(2) 0.5164(2) 0.0611(7) Uani 1 1 d .
H6 H 0.3259 1.4285 0.5259 0.073 Uiso 1 1 calc R
C7 C 0.3124(4) 1.2585(2) 0.4009(2) 0.0526(6) Uani 1 1 d .
H7 H 0.3149 1.2841 0.3355 0.063 Uiso 1 1 calc R
C10 C 0.1791(3) 0.9067(2) -0.2673(2) 0.0423(5) Uani 1 1 d .
H10 H 0.1637 0.9867 -0.2597 0.051 Uiso 1 1 calc R
C11 C 0.1775(3) 0.8218(2) -0.3815(2) 0.0464(5) Uani 1 1 d .
H11 H 0.1638 0.8447 -0.4496 0.056 Uiso 1 1 calc R
C14 C 0.1737(5) 0.6386(3) -0.6104(2) 0.0690(8) Uani 1 1 d .
H14A H 0.1755 0.5659 -0.6797 0.103 Uiso 1 1 calc R
H14B H 0.2748 0.7078 -0.5956 0.103 Uiso 1 1 calc R
H14C H 0.0559 0.6613 -0.6287 0.103 Uiso 1 1 calc R
C15 C -0.3238(4) 0.6298(3) -0.1183(2) 0.0550(6) Uani 1 1 d .
H15A H -0.2877 0.6464 -0.1847 0.083 Uiso 1 1 calc R
H15B H -0.3799 0.6951 -0.0763 0.083 Uiso 1 1 calc R
H15C H -0.4130 0.5497 -0.1520 0.083 Uiso 1 1 calc R
C16 C -0.2307(4) 0.5952(2) 0.0965(2) 0.0499(6) Uani 1 1 d .
H16A H -0.1369 0.5907 0.1627 0.075 Uiso 1 1 calc R
H16B H -0.3231 0.5162 0.0549 0.075 Uiso 1 1 calc R
H16C H -0.2904 0.6616 0.1305 0.075 Uiso 1 1 calc R
N3 N 0.3168(3) 1.3171(2) 0.61417(19) 0.0612(6) Uani 1 1 d .
O1 O 0.5420(2) 0.83502(15) 0.11813(16) 0.0495(4) Uani 1 1 d .
O2 O 0.2759(2) 0.66705(14) 0.13769(14) 0.0458(4) Uani 1 1 d .
O6 O -0.0130(2) 0.76488(13) 0.05643(16) 0.0474(4) Uani 1 1 d .
S1 S -0.12293(7) 0.62684(5) -0.01139(5) 0.03670(12) Uani 1 1 d .
C1 C 0.2112(3) 0.97353(18) -0.04554(18) 0.0335(4) Uani 1 1 d .
H1 H 0.1869 1.0496 -0.0458 0.040 Uiso 1 1 calc R
C2 C 0.2866(3) 1.03764(18) 0.26001(19) 0.0342(4) Uani 1 1 d .
C3 C 0.3020(3) 1.13445(19) 0.38335(18) 0.0369(4) Uani 1 1 d .
C4 C 0.3037(4) 1.1037(2) 0.4851(2) 0.0525(6) Uani 1 1 d .
H4 H 0.3009 1.0215 0.4790 0.063 Uiso 1 1 calc R
C5 C 0.3098(4) 1.1978(3) 0.5967(2) 0.0628(7) Uani 1 1 d .
H5 H 0.3088 1.1754 0.6641 0.075 Uiso 1 1 calc R
C8 C 0.2204(3) 0.75387(19) -0.17683(18) 0.0333(4) Uani 1 1 d .
C9 C 0.2032(3) 0.87699(18) -0.16184(18) 0.0334(4) Uani 1 1 d .
C12 C 0.1964(3) 0.7018(2) -0.39384(19) 0.0422(5) Uani 1 1 d .
C13 C 0.2162(3) 0.6676(2) -0.29214(19) 0.0405(5) Uani 1 1 d .
H13 H 0.2268 0.5863 -0.3016 0.049 Uiso 1 1 calc R
N1 N 0.2501(2) 0.96089(14) 0.05905(15) 0.0319(3) Uani 1 1 d .
N2 N 0.2571(3) 1.06644(15) 0.16384(15) 0.0363(4) Uani 1 1 d .
O3 O 0.2357(2) 0.71396(12) -0.08256(13) 0.0406(3) Uani 1 1 d .
O4 O 0.3012(2) 0.92470(13) 0.25601(13) 0.0404(3) Uani 1 1 d .
O5 O 0.1956(3) 0.60992(17) -0.50176(15) 0.0595(5) Uani 1 1 d .
Mo1 Mo 0.30807(2) 0.793664(15) 0.097183(16) 0.03169(6) Uani 1 1 d .

loop_
_atom_site_aniso_label
_atom_site_aniso_U_11
_atom_site_aniso_U_22
_atom_site_aniso_U_33
_atom_site_aniso_U_23
_atom_site_aniso_U_13
_atom_site_aniso_U_12
C6 0.095(2) 0.0398(13) 0.0499(15) 0.0102(11) 0.0277(14) 0.0274(14)
C7 0.0854(19) 0.0404(12) 0.0394(12) 0.0156(10) 0.0266(12) 0.0242(12)
C10 0.0499(13) 0.0359(11) 0.0388(11) 0.0161(9) 0.0075(10) 0.0072(10)
C11 0.0567(15) 0.0469(13) 0.0337(11) 0.0168(10) 0.0103(10) 0.0080(11)
C14 0.085(2) 0.089(2) 0.0347(13) 0.0184(13) 0.0217(13) 0.0337(17)
C15 0.0628(16) 0.0581(15) 0.0429(13) 0.0216(12) 0.0086(12) 0.0156(13)
C16 0.0642(16) 0.0441(13) 0.0449(13) 0.0202(11) 0.0194(12) 0.0108(11)
N3 0.0844(17) 0.0600(14) 0.0404(11) 0.0118(10) 0.0242(11) 0.0312(12)
O1 0.0381(9) 0.0421(9) 0.0625(10) 0.0140(8) 0.0140(8) 0.0094(7)
O2 0.0630(10) 0.0335(8) 0.0451(9) 0.0197(7) 0.0148(8) 0.0138(7)
O6 0.0392(9) 0.0287(7) 0.0697(11) 0.0126(7) 0.0186(8) 0.0073(6)
S1 0.0352(3) 0.0296(2) 0.0458(3) 0.0121(2) 0.0159(2) 0.0096(2)
C1 0.0376(11) 0.0261(9) 0.0370(11) 0.0134(8) 0.0097(9) 0.0071(8)
C2 0.0369(11) 0.0309(10) 0.0363(11) 0.0115(8) 0.0137(9) 0.0115(8)
C3 0.0423(12) 0.0368(11) 0.0329(10) 0.0115(9) 0.0130(9) 0.0151(9)
C4 0.0768(18) 0.0468(13) 0.0426(13) 0.0207(11) 0.0222(12) 0.0256(12)
C5 0.092(2) 0.0686(18) 0.0370(13) 0.0228(12) 0.0249(13) 0.0332(16)
C8 0.0331(10) 0.0337(10) 0.0328(10) 0.0124(8) 0.0096(8) 0.0082(8)
C9 0.0342(10) 0.0312(10) 0.0328(10) 0.0118(8) 0.0084(8) 0.0050(8)
C12 0.0426(12) 0.0458(12) 0.0333(11) 0.0099(9) 0.0111(9) 0.0096(10)
C13 0.0480(13) 0.0355(11) 0.0366(11) 0.0101(9) 0.0130(10) 0.0142(10)
N1 0.0385(9) 0.0249(8) 0.0314(8) 0.0086(7) 0.0119(7) 0.0086(7)
N2 0.0475(10) 0.0289(8) 0.0325(9) 0.0093(7) 0.0132(8) 0.0133(7)
O3 0.0602(10) 0.0295(7) 0.0340(8) 0.0116(6) 0.0152(7) 0.0154(7)
O4 0.0597(10) 0.0311(7) 0.0336(7) 0.0132(6) 0.0157(7) 0.0158(7)
O5 0.0851(13) 0.0586(11) 0.0346(8) 0.0103(8) 0.0230(9) 0.0276(10)
Mo1 0.03675(10) 0.02623(9) 0.03426(10) 0.01208(7) 0.01174(7) 0.01097(7)

loop_
_atom_type_symbol
_atom_type_description
_atom_type_scat_dispersion_real
_atom_type_scat_dispersion_imag
_atom_type_scat_source
C C 0.0033 0.0016 'International Tables Vol C Tables 4.2.6.8 and 6.1.1.4'
H H 0.0000 0.0000 'International Tables Vol C Tables 4.2.6.8 and 6.1.1.4'
N N 0.0061 0.0033 'International Tables Vol C Tables 4.2.6.8 and 6.1.1.4'
O O 0.0106 0.0060 'International Tables Vol C Tables 4.2.6.8 and 6.1.1.4'
Mo Mo -1.6832 0.6857 'International Tables Vol C Tables 4.2.6.8 and 6.1.1.4'
S S 0.1246 0.1234 'International Tables Vol C Tables 4.2.6.8 and 6.1.1.4'

loop_
_geom_angle_atom_site_label_1
_geom_angle_atom_site_label_2
_geom_angle_atom_site_label_3
_geom_angle
N3 C6 C7 124.3(2)
C3 C7 C6 119.5(2)
C11 C10 C9 122.3(2)
C10 C11 C12 119.1(2)
C6 N3 C5 115.7(2)
S1 O6 Mo1 114.27(8)
O6 S1 C15 104.63(11)
O6 S1 C16 104.65(10)
C15 S1 C16 99.23(13)
N1 C1 C9 123.67(18)
N2 C2 O4 124.05(18)
N2 C2 C3 119.29(18)
O4 C2 C3 116.65(17)
C7 C3 C4 117.2(2)
C7 C3 C2 121.31(19)
C4 C3 C2 121.49(19)
C3 C4 C5 118.6(2)
N3 C5 C4 124.7(2)
O3 C8 C13 117.45(18)
O3 C8 C9 122.34(17)
C13 C8 C9 120.18(19)
C10 C9 C8 117.65(18)
C10 C9 C1 118.23(18)
C8 C9 C1 124.12(18)
O5 C12 C11 124.4(2)
O5 C12 C13 115.2(2)
C11 C12 C13 120.4(2)
C8 C13 C12 120.4(2)
C1 N1 N2 115.87(16)
C1 N1 Mo1 128.91(13)
N2 N1 Mo1 115.22(11)
C2 N2 N1 108.86(16)
C8 O3 Mo1 135.81(12)
C2 O4 Mo1 119.26(12)
C12 O5 C14 118.0(2)
O1 Mo1 O2 104.94(8)
O1 Mo1 O3 96.78(7)
O2 Mo1 O3 102.06(6)
O1 Mo1 O4 97.27(7)
O2 Mo1 O4 97.69(7)
O3 Mo1 O4 151.85(6)
O1 Mo1 N1 94.61(7)
O2 Mo1 N1 159.08(7)
O3 Mo1 N1 82.57(6)
O4 Mo1 N1 72.09(6)
O1 Mo1 O6 170.11(7)
O2 Mo1 O6 84.93(7)
O3 Mo1 O6 80.41(6)
O4 Mo1 O6 81.58(6)
N1 Mo1 O6 75.66(6)

loop_
_geom_bond_atom_site_label_1
_geom_bond_atom_site_label_2
_geom_bond_distance
C6 N3 1.320(3)
C6 C7 1.381(3)
C7 C3 1.372(3)
C10 C11 1.374(3)
C10 C9 1.400(3)
C11 C12 1.384(3)
C14 O5 1.430(3)
C15 S1 1.766(2)
C16 S1 1.771(2)
N3 C5 1.320(3)
O1 Mo1 1.6894(15)
O2 Mo1 1.7043(14)
O6 S1 1.5297(15)
O6 Mo1 2.3006(15)
C1 N1 1.284(2)
C1 C9 1.433(3)
C2 N2 1.288(3)
C2 O4 1.319(2)
C2 C3 1.478(3)
C3 C4 1.379(3)
C4 C5 1.385(3)
C8 O3 1.349(2)
C8 C13 1.383(3)
C8 C9 1.409(3)
C12 O5 1.356(3)
C12 C13 1.389(3)
N1 N2 1.400(2)
N1 Mo1 2.2265(16)
O3 Mo1 1.9312(14)
O4 Mo1 1.9937(14)
